data_1568823
loop_
_publ_author_name
'Gorenskaia, Elena'
'Potter, Jarred'
'Korb, Marcus'
'Lambert, Colin'
'Low, Paul J.'

_publ_section_title
;
 Exploring relationships between chemical structure and molecular
 conductance: from &#x3b1;,&#x3c9;-functionalised oligoynes to molecular
 circuits.
;
_journal_issue 25
_journal_name_full Nanoscale
_journal_page_first 10573
_journal_page_last 10583
_journal_paper_doi 10.1039/d3nr01034a
_journal_volume 15
_journal_year 2023
_chemical_formula_moiety 'C17 H13 N S'
_chemical_formula_sum 'C17 H13 N S'
_chemical_formula_weight 263.34
_space_group_crystal_system orthorhombic
_space_group_IT_number 33
_space_group_name_Hall 'P 2c -2n'
_space_group_name_H-M_alt 'P n a 21'
_atom_sites_solution_hydrogens difmap
_atom_sites_solution_primary dual
_audit_creation_date 2023-01-09
_audit_creation_method
;
Olex2 1.5
(compiled 2022.04.07 svn.rca3783a0 for OlexSys, GUI svn.r6498)
;
_audit_update_record
;
2023-02-24 deposited with the CCDC.	2023-04-06 downloaded from the CCDC.
;
_cell_angle_alpha 90
_cell_angle_beta 90
_cell_angle_gamma 90
_cell_formula_units_Z 4
_cell_length_a 9.17990(10)
_cell_length_b 6.90650(10)
_cell_length_c 20.6965(2)
_cell_measurement_reflns_used 11131
_cell_measurement_temperature 100.01(10)
_cell_measurement_theta_max 74.9080
_cell_measurement_theta_min 6.7270
_cell_volume 1312.18(3)
_computing_cell_refinement 'CrysAlisPro 1.171.42.58a (Rigaku OD, 2022)'
_computing_data_collection 'CrysAlisPro 1.171.42.58a (Rigaku OD, 2022)'
_computing_data_reduction 'CrysAlisPro 1.171.42.58a (Rigaku OD, 2022)'
_computing_molecular_graphics 'Olex2 1.5 (Dolomanov et al., 2009)'
_computing_publication_material 'Olex2 1.5 (Dolomanov et al., 2009)'
_computing_structure_refinement 'SHELXL 2018/3 (Sheldrick, 2015)'
_computing_structure_solution 'SHELXT 2018/2 (Sheldrick, 2018)'
_diffrn_ambient_environment N~2~
_diffrn_ambient_temperature 100.01(10)
_diffrn_detector 'Hybrid Pixel Array Detector'
_diffrn_detector_area_resol_mean 10.0000
_diffrn_detector_type HyPix
_diffrn_measured_fraction_theta_full 1.000
_diffrn_measured_fraction_theta_max 0.994
_diffrn_measurement_details
;
List of Runs (angles in degrees, time in seconds):

  # Type    Start    End  Width  t~exp~   \w     \q     \k     \f   Frames
#--------------------------------------------------------------------------
  1  \w     99.00 173.00   0.50    0.05    --  102.37  45.00-150.00  148
  2  \w     86.00 175.00   0.50    0.05    --  102.37  61.00 -90.00  178
  3  \w    140.00 173.00   0.50    0.05    --  102.37  45.00 120.00   66
  4  \w     91.00 130.00   0.50    0.05    --  102.37  45.00 120.00   78
  5  \w    -28.00  24.00   0.50    0.05    --   45.98 -19.00 120.00  104
  6  \w     17.00  97.00   0.50    0.05    --   45.98-132.00 127.00  160
  7  \w     20.00 101.00   0.50    0.05    --   45.98-138.00 -49.00  162
  8  \w     30.00 121.00   0.50    0.05    --  102.37-138.00 -49.00  182
  9  \w     30.00 111.00   0.50    0.05    --  102.37-125.00   0.00  162
 10  \w     30.00 105.00   0.50    0.05    --  102.37 -94.00 -30.00  150
 11  \w     30.00 117.00   0.50    0.05    --  102.37-132.00 127.00  174
 12  \w     51.00 105.00   0.50    0.05    --  102.37 -94.00 150.00  108
 13  \w     68.00 102.00   0.50    0.05    --  102.37 -94.00 120.00   68
 14  \w    -28.00  24.00   0.50    0.05    --   45.98 -19.00 -90.00  104
 15  \w    -28.00  24.00   0.50    0.05    --   45.98 -19.00-180.00  104
 16  \w     31.00  68.00   0.50    0.05    --  102.37 -61.00 -90.00   74
 17  \w     31.00  69.00   0.50    0.05    --  102.37 -61.00 -60.00   76
 18  \w     31.00  64.00   0.50    0.05    --  102.37 -61.00  90.00   66
 19  \w     30.00  69.00   0.50    0.05    --  102.37 -61.00 120.00   78
 20  \w     69.00 175.00   0.50    0.05    --  102.37 132.00-162.00  212
 21  \w     95.00 120.00   0.50    0.05    --  102.37 138.00  13.00   50
 22  \w     65.00 119.00   0.50    0.05    --   45.98 138.00  13.00  108
 23  \w    -28.00  30.00   0.50    0.05    --  -45.98  19.00   0.00  116
 24  \w    -73.00 -30.00   0.50    0.05    -- -102.37  61.00-120.00   86
 25  \w    -73.00 -30.00   0.50    0.05    -- -102.37  61.00-150.00   86
 26  \w   -107.00 -30.00   0.50    0.05    -- -102.37  77.00  30.00  154
 27  \w   -107.00 -30.00   0.50    0.05    -- -102.37 105.00  86.76  154
 28  \w   -121.00 -30.00   0.50    0.05    -- -102.37 138.00  13.00  182
 29  \w   -101.00 -20.00   0.50    0.05    --  -45.98 138.00  13.00  162
 30  \w    -97.00 -17.00   0.50    0.05    --  -45.98 132.00-162.00  160
 31  \w   -117.00 -30.00   0.50    0.05    -- -102.37 132.00-162.00  174
 32  \w   -177.00 -89.00   0.50    0.05    -- -102.37 -15.00 -60.00  176
 33  \w   -175.00 -87.00   0.50    0.05    -- -102.37 -59.00  32.47  176
 34  \w   -118.00 -65.00   0.50    0.05    --  -45.98-138.00 -49.00  106
 35  \w   -118.00 -73.00   0.50    0.05    --  -45.98-125.00-180.00   90
 36  \w   -175.00 -83.00   0.50    0.05    -- -102.37 -94.00-120.00  184
 37  \w   -118.00 -23.00   0.50    0.05    --  -45.98 -77.00  60.00  190
 38  \w   -118.00 -69.00   0.50    0.05    --  -45.98-132.00 127.00   98
 39  \w   -175.00 -69.00   0.50    0.05    -- -102.37-132.00 127.00  212
;
_diffrn_measurement_device 'four-circle diffractometer'
_diffrn_measurement_device_type 'XtaLAB Synergy, Single source at home/near, HyPix'
_diffrn_measurement_method '\w scans'
_diffrn_orient_matrix_type 'CrysAlisPro convention (1999,Acta A55,543-557)'
_diffrn_orient_matrix_UB_11 -0.0288330000
_diffrn_orient_matrix_UB_12 0.0190419000
_diffrn_orient_matrix_UB_13 -0.2123017000
_diffrn_orient_matrix_UB_21 -0.0794560000
_diffrn_orient_matrix_UB_22 0.0614273000
_diffrn_orient_matrix_UB_23 0.0685926000
_diffrn_orient_matrix_UB_31 0.1449101000
_diffrn_orient_matrix_UB_32 0.0374691000
_diffrn_orient_matrix_UB_33 -0.0046460000
_diffrn_radiation_monochromator mirror
_diffrn_radiation_probe x-ray
_diffrn_radiation_type 'Cu K\a'
_diffrn_radiation_wavelength 1.54184
_diffrn_reflns_av_R_equivalents 0.0465
_diffrn_reflns_av_unetI/netI 0.0284
_diffrn_reflns_Laue_measured_fraction_full 1.000
_diffrn_reflns_Laue_measured_fraction_max 0.994
_diffrn_reflns_limit_h_max 10
_diffrn_reflns_limit_h_min -11
_diffrn_reflns_limit_k_max 8
_diffrn_reflns_limit_k_min -8
_diffrn_reflns_limit_l_max 25
_diffrn_reflns_limit_l_min -25
_diffrn_reflns_number 22761
_diffrn_reflns_point_group_measured_fraction_full 0.986
_diffrn_reflns_point_group_measured_fraction_max 0.964
_diffrn_reflns_theta_full 67.684
_diffrn_reflns_theta_max 75.030
_diffrn_reflns_theta_min 4.272
_diffrn_source 'micro-focus sealed X-ray tube'
_diffrn_source_type 'PhotonJet (Cu) X-ray Source'
_exptl_absorpt_coefficient_mu 2.036
_exptl_absorpt_correction_T_max 1.000
_exptl_absorpt_correction_T_min 0.484
_exptl_absorpt_correction_type gaussian
_exptl_absorpt_process_details
;
CrysAlisPro 1.171.42.58a (Rigaku Oxford Diffraction, 2022)
Numerical absorption correction based on gaussian integration over
a multifaceted crystal model
Empirical absorption correction using spherical harmonics,
implemented in SCALE3 ABSPACK scaling algorithm.
;
_exptl_crystal_colour 'clear dark orange'
_exptl_crystal_density_diffrn 1.333
_exptl_crystal_description block
_exptl_crystal_F_000 552
_exptl_crystal_size_max 0.27
_exptl_crystal_size_mid 0.19
_exptl_crystal_size_min 0.15
_refine_diff_density_max 0.380
_refine_diff_density_min -0.192
_refine_diff_density_rms 0.045
_refine_ls_abs_structure_details
;
 Flack x determined using 1151 quotients [(I+)-(I-)]/[(I+)+(I-)]
 (Parsons, Flack and Wagner, Acta Cryst. B69 (2013) 249-259).
;
_refine_ls_abs_structure_Flack 0.002(8)
_refine_ls_extinction_method none
_refine_ls_goodness_of_fit_ref 1.054
_refine_ls_hydrogen_treatment refall
_refine_ls_matrix_type full
_refine_ls_number_parameters 224
_refine_ls_number_reflns 2619
_refine_ls_number_restraints 1
_refine_ls_restrained_S_all 1.054
_refine_ls_R_factor_all 0.0331
_refine_ls_R_factor_gt 0.0317
_refine_ls_shift/su_max 0.000
_refine_ls_shift/su_mean 0.000
_refine_ls_structure_factor_coef Fsqd
_refine_ls_weighting_details 'w=1/[\s^2^(Fo^2^)+(0.0558P)^2^+0.1885P] where P=(Fo^2^+2Fc^2^)/3'
_refine_ls_weighting_scheme calc
_refine_ls_wR_factor_gt 0.0836
_refine_ls_wR_factor_ref 0.0855
_reflns_Friedel_coverage 0.886
_reflns_Friedel_fraction_full 0.970
_reflns_Friedel_fraction_max 0.932
_reflns_number_gt 2528
_reflns_number_total 2619
_reflns_threshold_expression 'I > 2\s(I)'
_cod_data_source_file d3nr01034a2.cif
_cod_data_source_block pjl596_auto
_cod_depositor_comments 'Adding full bibliography for 1568815--1568823.cif.'
_cod_database_code 1568823
_shelx_shelxl_version_number 2018/3
_chemical_oxdiff_formula 'S1 N1 C20 H10'
_chemical_oxdiff_usercomment 'Jarred for Low'
_shelx_space_group_comment
;
The symmetry employed for this shelxl refinement is uniquely defined
by the following loop, which should always be used as a source of
symmetry information in preference to the above space-group names.
They are only intended as comments.
;
_shelx_estimated_absorpt_t_max 0.750
_shelx_estimated_absorpt_t_min 0.609
_olex2_refinement_description
;
;
_olex2_submission_special_instructions 'No special instructions were received'
_oxdiff_exptl_absorpt_empirical_details
;
Empirical correction (ABSPACK) includes:
- Absorption correction using spherical harmonics
- Frame scaling
;
_oxdiff_exptl_absorpt_empirical_full_max 1.218
_oxdiff_exptl_absorpt_empirical_full_min 0.825

loop_
_space_group_symop_operation_xyz
'x, y, z'
'-x, -y, z+1/2'
'x+1/2, -y+1/2, z'
'-x+1/2, y+1/2, z+1/2'

loop_
_atom_site_label
_atom_site_type_symbol
_atom_site_fract_x
_atom_site_fract_y
_atom_site_fract_z
_atom_site_U_iso_or_equiv
_atom_site_adp_type
_atom_site_occupancy
_atom_site_site_symmetry_order
_atom_site_calc_flag
_atom_site_refinement_flags_posn
_atom_site_refinement_flags_adp
_atom_site_refinement_flags_occupancy
_atom_site_disorder_assembly
_atom_site_disorder_group
S1 S 0.02344(6) 0.47950(7) 0.28815(3) 0.02211(18) Uani 1 1 d . . . . .
N1 N 1.3996(3) 0.4796(4) 0.71130(12) 0.0270(5) Uani 1 1 d . . . . .
C14 C 0.3064(3) 0.5368(4) 0.31506(14) 0.0223(5) Uani 1 1 d . . . . .
C3 C 0.7955(3) 0.5239(4) 0.51950(14) 0.0226(5) Uani 1 1 d . . . . .
C10 C 0.4203(3) 0.5206(3) 0.42029(13) 0.0203(5) Uani 1 1 d . . . . .
C23 C 1.2799(3) 0.4902(4) 0.67134(13) 0.0216(5) Uani 1 1 d . . . . .
C21 C 1.0939(2) 0.6784(4) 0.61731(11) 0.0224(5) Uani 1 1 d . . . . .
C1 C 0.5510(3) 0.5258(3) 0.45804(13) 0.0211(5) Uani 1 1 d . . . . .
C12 C 0.1600(3) 0.4765(4) 0.40962(12) 0.0225(5) Uani 1 1 d . . . . .
C25 C 1.0965(3) 0.3319(4) 0.60613(12) 0.0230(5) Uani 1 1 d . . . . .
C24 C 1.2189(2) 0.3212(4) 0.64523(12) 0.0230(5) Uani 1 1 d . . . . .
C2 C 0.6671(3) 0.5269(3) 0.48615(13) 0.0226(5) Uani 1 1 d . . . . .
C4 C 0.9056(3) 0.5197(4) 0.55139(12) 0.0223(6) Uani 1 1 d . . . . .
C22 C 1.2158(2) 0.6685(4) 0.65676(12) 0.0235(6) Uani 1 1 d . . . . .
C13 C 0.1706(3) 0.4989(3) 0.34249(13) 0.0191(5) Uani 1 1 d . . . . .
C16 C -0.1325(3) 0.4617(4) 0.34042(14) 0.0237(5) Uani 1 1 d . . . . .
C20 C 1.0321(3) 0.5108(4) 0.59154(14) 0.0218(6) Uani 1 1 d . . . . .
C11 C 0.2841(3) 0.4871(4) 0.44779(13) 0.0236(6) Uani 1 1 d . . . . .
C15 C 0.4304(3) 0.5468(4) 0.35322(14) 0.0220(5) Uani 1 1 d . . . . .
H24 H 1.262(3) 0.198(4) 0.6533(14) 0.023(7) Uiso 1 1 d . . . . .
H25 H 1.059(3) 0.216(5) 0.5871(15) 0.032(8) Uiso 1 1 d . . . . .
H16A H -0.131(2) 0.347(4) 0.3668(13) 0.015(6) Uiso 1 1 d . . . . .
H21 H 1.052(3) 0.811(5) 0.6075(15) 0.029(8) Uiso 1 1 d . . . . .
H16B H -0.143(3) 0.575(4) 0.3674(15) 0.019(7) Uiso 1 1 d . . . . .
H1A H 1.438(3) 0.579(5) 0.7231(16) 0.025(8) Uiso 1 1 d . . . . .
H12 H 0.070(4) 0.446(5) 0.4285(17) 0.032(8) Uiso 1 1 d . . . . .
H1B H 1.437(3) 0.368(6) 0.7166(18) 0.041(9) Uiso 1 1 d . . . . .
H11 H 0.272(4) 0.467(4) 0.494(2) 0.033(9) Uiso 1 1 d . . . . .
H16C H -0.217(3) 0.450(4) 0.3113(16) 0.027(8) Uiso 1 1 d . . . . .
H22 H 1.255(3) 0.784(5) 0.6742(14) 0.029(7) Uiso 1 1 d . . . . .
H14 H 0.312(3) 0.560(4) 0.2698(15) 0.018(7) Uiso 1 1 d . . . . .
H15 H 0.517(3) 0.580(5) 0.3335(16) 0.033(8) Uiso 1 1 d . . . . .

loop_
_atom_site_aniso_label
_atom_site_aniso_U_11
_atom_site_aniso_U_22
_atom_site_aniso_U_33
_atom_site_aniso_U_23
_atom_site_aniso_U_13
_atom_site_aniso_U_12
S1 0.0160(3) 0.0307(3) 0.0197(3) -0.0014(5) -0.0024(3) 0.00028(19)
N1 0.0237(12) 0.0322(13) 0.0251(12) -0.0011(10) -0.0056(10) 0.0000(9)
C14 0.0209(12) 0.0277(12) 0.0185(13) 0.0029(10) 0.0009(10) 0.0010(10)
C3 0.0198(13) 0.0291(13) 0.0189(12) 0.0010(10) 0.0023(10) 0.0003(9)
C10 0.0182(12) 0.0209(12) 0.0218(13) -0.0011(9) -0.0015(11) 0.0010(8)
C23 0.0144(12) 0.0341(14) 0.0163(12) 0.0004(9) 0.0026(10) -0.0002(8)
C21 0.0192(11) 0.0282(12) 0.0198(13) 0.0018(9) 0.0009(8) 0.0009(9)
C1 0.0216(12) 0.0233(12) 0.0183(12) -0.0011(10) 0.0006(10) 0.0010(9)
C12 0.0162(12) 0.0322(13) 0.0191(12) 0.0001(10) 0.0033(10) -0.0011(9)
C25 0.0202(11) 0.0281(12) 0.0206(12) -0.0023(10) 0.0028(8) -0.0012(9)
C24 0.0190(11) 0.0277(13) 0.0223(13) -0.0002(10) 0.0017(8) 0.0026(9)
C2 0.0211(13) 0.0281(13) 0.0185(12) 0.0007(10) 0.0013(10) -0.0005(9)
C4 0.0192(12) 0.0304(13) 0.0175(14) 0.0000(10) 0.0025(10) -0.0005(9)
C22 0.0200(12) 0.0289(13) 0.0216(14) 0.0002(10) 0.0004(9) -0.0022(9)
C13 0.0167(12) 0.0202(12) 0.0204(14) 0.0005(8) -0.0028(10) 0.0020(7)
C16 0.0138(11) 0.0295(13) 0.0277(14) 0.0011(11) -0.0015(10) 0.0000(10)
C20 0.0159(13) 0.0336(15) 0.0158(14) 0.0017(9) 0.0027(9) -0.0004(9)
C11 0.0232(13) 0.0315(14) 0.0160(13) -0.0001(9) 0.0021(10) 0.0005(9)
C15 0.0159(11) 0.0289(12) 0.0213(12) 0.0017(11) 0.0011(10) -0.0024(9)

loop_
_atom_type_symbol
_atom_type_description
_atom_type_scat_dispersion_real
_atom_type_scat_dispersion_imag
_atom_type_scat_source
C C 0.0181 0.0091 'International Tables Vol C Tables 4.2.6.8 and 6.1.1.4'
H H 0.0000 0.0000 'International Tables Vol C Tables 4.2.6.8 and 6.1.1.4'
N N 0.0311 0.0180 'International Tables Vol C Tables 4.2.6.8 and 6.1.1.4'
S S 0.3331 0.5567 'International Tables Vol C Tables 4.2.6.8 and 6.1.1.4'

loop_
_exptl_crystal_face_index_h
_exptl_crystal_face_index_k
_exptl_crystal_face_index_l
_exptl_crystal_face_perp_dist
-5 6 2 0.0941
3 -10 -2 0.1052
-4 6 3 0.0891
2 -8 -3 0.0939
-1 6 4 0.0845
2 -5 -4 0.0794
0 2 4 0.0751
-2 -5 -4 0.0918
-5 -7 0 0.0751
2 4 -4 0.0764
3 3 4 0.0672
-2 -8 3 0.1073
-4 1 -4 0.0790
5 8 0 0.0776
3 -11 1 0.1092
2 5 4 0.0756
2 0 -4 0.0750
3 2 4 0.0647
-3 7 -3 0.1037
3 -7 3 0.0871
-5 5 -2 0.0880
3 -10 2 0.1014
5 7 0 0.0790

loop_
_geom_angle_atom_site_label_1
_geom_angle_atom_site_label_2
_geom_angle_atom_site_label_3
_geom_angle
_geom_angle_site_symmetry_1
_geom_angle_site_symmetry_3
_geom_angle_publ_flag
C13 S1 C16 103.38(13) . . ?
C23 N1 H1A 119(2) . . ?
C23 N1 H1B 116(2) . . ?
H1A N1 H1B 124(4) . . ?
C13 C14 H14 118.7(16) . . ?
C15 C14 C13 120.7(3) . . ?
C15 C14 H14 120.5(16) . . ?
C4 C3 C2 177.2(3) . . ?
C11 C10 C1 122.2(2) . . ?
C11 C10 C15 119.0(2) . . ?
C15 C10 C1 118.8(2) . . ?
N1 C23 C24 120.4(2) . . ?
N1 C23 C22 120.8(2) . . ?
C22 C23 C24 118.8(2) . . ?
C22 C21 C20 120.8(2) . . ?
C22 C21 H21 118.1(17) . . ?
C20 C21 H21 121.1(17) . . ?
C2 C1 C10 175.4(3) . . ?
C13 C12 H12 120(2) . . ?
C11 C12 C13 120.1(2) . . ?
C11 C12 H12 120(2) . . ?
C24 C25 C20 120.9(2) . . ?
C24 C25 H25 119.4(18) . . ?
C20 C25 H25 119.6(18) . . ?
C23 C24 H24 120.4(17) . . ?
C25 C24 C23 120.3(2) . . ?
C25 C24 H24 119.2(17) . . ?
C1 C2 C3 177.9(3) . . ?
C3 C4 C20 177.3(3) . . ?
C23 C22 H22 120.2(17) . . ?
C21 C22 C23 120.7(2) . . ?
C21 C22 H22 119.1(17) . . ?
C14 C13 S1 116.1(2) . . ?
C14 C13 C12 119.1(3) . . ?
C12 C13 S1 124.8(2) . . ?
S1 C16 H16A 112.8(14) . . ?
S1 C16 H16B 111.9(16) . . ?
S1 C16 H16C 105.4(19) . . ?
H16A C16 H16B 110(3) . . ?
H16A C16 H16C 107(2) . . ?
H16B C16 H16C 110(2) . . ?
C21 C20 C25 118.5(2) . . ?
C21 C20 C4 121.2(2) . . ?
C25 C20 C4 120.4(2) . . ?
C10 C11 H11 122(2) . . ?
C12 C11 C10 120.9(2) . . ?
C12 C11 H11 118(2) . . ?
C14 C15 C10 120.2(2) . . ?
C14 C15 H15 118(2) . . ?
C10 C15 H15 122(2) . . ?

loop_
_geom_bond_atom_site_label_1
_geom_bond_atom_site_label_2
_geom_bond_distance
_geom_bond_site_symmetry_2
_geom_bond_publ_flag
S1 C13 1.763(3) . ?
S1 C16 1.798(3) . ?
N1 C23 1.377(4) . ?
N1 H1A 0.81(3) . ?
N1 H1B 0.85(4) . ?
C14 C13 1.395(4) . ?
C14 C15 1.387(4) . ?
C14 H14 0.95(3) . ?
C3 C2 1.366(4) . ?
C3 C4 1.208(4) . ?
C10 C1 1.432(4) . ?
C10 C11 1.393(4) . ?
C10 C15 1.403(4) . ?
C23 C24 1.403(4) . ?
C23 C22 1.398(3) . ?
C21 C22 1.387(3) . ?
C21 C20 1.395(4) . ?
C21 H21 1.01(3) . ?
C1 C2 1.214(4) . ?
C12 C13 1.401(4) . ?
C12 C11 1.388(4) . ?
C12 H12 0.94(3) . ?
C25 C24 1.387(3) . ?
C25 C20 1.403(4) . ?
C25 H25 0.95(3) . ?
C24 H24 0.95(3) . ?
C4 C20 1.429(4) . ?
C22 H22 0.95(3) . ?
C16 H16A 0.96(3) . ?
C16 H16B 0.97(3) . ?
C16 H16C 0.99(3) . ?
C11 H11 0.98(4) . ?
C15 H15 0.92(3) . ?

loop_
_geom_torsion_atom_site_label_1
_geom_torsion_atom_site_label_2
_geom_torsion_atom_site_label_3
_geom_torsion_atom_site_label_4
_geom_torsion
_geom_torsion_site_symmetry_1
_geom_torsion_site_symmetry_2
_geom_torsion_site_symmetry_3
_geom_torsion_site_symmetry_4
_geom_torsion_publ_flag
N1 C23 C24 C25 178.6(2) . . . . ?
N1 C23 C22 C21 -179.0(2) . . . . ?
C1 C10 C11 C12 -177.8(2) . . . . ?
C1 C10 C15 C14 178.1(2) . . . . ?
C24 C23 C22 C21 0.1(4) . . . . ?
C24 C25 C20 C21 0.0(4) . . . . ?
C24 C25 C20 C4 -179.8(2) . . . . ?
C22 C23 C24 C25 -0.5(4) . . . . ?
C22 C21 C20 C25 -0.4(4) . . . . ?
C22 C21 C20 C4 179.4(2) . . . . ?
C13 C14 C15 C10 -0.6(4) . . . . ?
C13 C12 C11 C10 0.2(4) . . . . ?
C16 S1 C13 C14 -173.11(19) . . . . ?
C16 S1 C13 C12 7.8(2) . . . . ?
C20 C21 C22 C23 0.3(4) . . . . ?
C20 C25 C24 C23 0.5(4) . . . . ?
C11 C10 C15 C14 -0.8(4) . . . . ?
C11 C12 C13 S1 177.42(17) . . . . ?
C11 C12 C13 C14 -1.6(4) . . . . ?
C15 C14 C13 S1 -177.3(2) . . . . ?
C15 C14 C13 C12 1.8(4) . . . . ?
C15 C10 C11 C12 1.0(4) . . . . ?

loop_
_exptl_oxdiff_crystal_face_indexfrac_h
_exptl_oxdiff_crystal_face_indexfrac_k
_exptl_oxdiff_crystal_face_indexfrac_l
_exptl_oxdiff_crystal_face_x
_exptl_oxdiff_crystal_face_y
_exptl_oxdiff_crystal_face_z
-4.8346 5.9196 1.7245 -0.1140 0.8660 -0.4868
2.7124 -10.4865 -1.9214 0.1300 -0.9915 0.0091
-3.6653 5.8728 2.9416 -0.4070 0.8538 -0.3248
2.1543 -8.4728 -3.0781 0.4300 -0.9028 0.0090
-1.3898 5.6237 3.9336 -0.6880 0.7257 -0.0090
1.9870 -4.7777 -3.9131 0.6825 -0.7198 0.1271
-0.4939 2.2181 4.4042 -0.8785 0.4776 -0.0089
-2.2059 -5.3802 -3.7569 0.7587 -0.4129 -0.5038
-5.1510 -6.7596 0.0527 0.0086 -0.0023 -1.0000
2.0100 4.4027 -3.9545 0.8654 -0.1605 0.4746
3.3822 2.8220 3.5682 -0.8013 0.1494 0.5793
-1.6757 -7.7721 3.4308 -0.8280 -0.1089 -0.5500
-3.6298 1.1182 -3.5350 0.8764 0.1146 -0.4677
4.7833 7.9984 -0.1824 0.0531 0.0987 0.9937
3.2724 -10.9579 0.8185 -0.4768 -0.8770 0.0598
1.9473 5.1062 3.8782 -0.7823 0.4250 0.4555
2.3075 0.3610 -4.1299 0.8171 -0.4445 0.3671
2.7270 1.7890 3.9400 -0.8810 0.1635 0.4439
-2.6424 7.1563 -3.2304 0.8983 0.4280 -0.0998
2.8321 -6.8578 3.2115 -0.8941 -0.4260 0.1385
-5.1172 4.5686 -1.7204 0.5998 0.5692 -0.5624
2.7334 -10.0589 2.1448 -0.7257 -0.6880 0.0092
4.9892 7.3229 -0.2176 0.0418 0.0385 0.9984
